data_4118014
loop_
_publ_author_name
'Sebastian Henke'
'Andreas Schneemann'
'Annika W\"utscher'
'Roland A. Fischer'

_publ_section_title
;
 Directing the Breathing Behavior of Pillared-Layered Metal-Organic
 Frameworks via a Systematic Library of Functionalized Linkers Bearing
 Flexible Substituents
;
_journal_name_full 'Journal of the American Chemical Society'
_journal_page_first 9464
_journal_page_last 9474
_journal_paper_doi 10.1021/ja302991b
_journal_volume 134
_journal_year 2012
_chemical_formula_sum 'C30 H36 N2 O12 Zn2'
_chemical_formula_weight 747.35
_chemical_name_systematic
; 
 ? 
;
_space_group_IT_number 12
_symmetry_cell_setting monoclinic
_symmetry_space_group_name_Hall '-C 2y'
_symmetry_space_group_name_H-M 'C 1 2/m 1'
_atom_sites_solution_hydrogens geom
_atom_sites_solution_primary direct
_atom_sites_solution_secondary difmap
_audit_creation_method SHELXL-97
_cell_angle_alpha 90.00
_cell_angle_beta 95.134(7)
_cell_angle_gamma 90.00
_cell_formula_units_Z 2
_cell_length_a 15.7510(12)
_cell_length_b 15.1392(14)
_cell_length_c 9.5864(7)
_cell_measurement_reflns_used 2787
_cell_measurement_temperature 110(2)
_cell_measurement_theta_max 28.7545
_cell_measurement_theta_min 2.9171
_cell_volume 2276.8(3)
_computing_cell_refinement 'CrysAlisPro, Oxford Diffraction Ltd.'
_computing_data_collection 'CrysAlisPro, Oxford Diffraction Ltd.'
_computing_data_reduction 'CrysAlisPro, Oxford Diffraction Ltd.'
_computing_structure_refinement 'SHELXL-97 (Sheldrick, 1997)'
_computing_structure_solution 'SHELXS-97 (Sheldrick, 1990)'
_diffrn_ambient_temperature 110(2)
_diffrn_detector_area_resol_mean 8.4171
_diffrn_measured_fraction_theta_full 0.992
_diffrn_measured_fraction_theta_max 0.992
_diffrn_measurement_device_type 'Xcalibur, Sapphire2, large Be window'
_diffrn_measurement_method '\w scans'
_diffrn_radiation_monochromator graphite
_diffrn_radiation_source 'Enhance (Mo) X-ray Source'
_diffrn_radiation_type MoK\a
_diffrn_radiation_wavelength 0.71073
_diffrn_reflns_av_R_equivalents 0.0875
_diffrn_reflns_av_sigmaI/netI 0.0928
_diffrn_reflns_limit_h_max 17
_diffrn_reflns_limit_h_min -18
_diffrn_reflns_limit_k_max 14
_diffrn_reflns_limit_k_min -18
_diffrn_reflns_limit_l_max 11
_diffrn_reflns_limit_l_min -11
_diffrn_reflns_number 7000
_diffrn_reflns_theta_full 24.99
_diffrn_reflns_theta_max 24.99
_diffrn_reflns_theta_min 3.43
_exptl_absorpt_coefficient_mu 1.100
_exptl_absorpt_correction_T_max 1.00000
_exptl_absorpt_correction_T_min 0.65356
_exptl_absorpt_correction_type multi-scan
_exptl_crystal_colour colorless
_exptl_crystal_density_diffrn 1.090
_exptl_crystal_description block-shaped
_exptl_crystal_F_000 772
_exptl_crystal_size_max 0.09
_exptl_crystal_size_mid 0.06
_exptl_crystal_size_min 0.03
_platon_squeeze_details
;
;
_refine_diff_density_max 2.409
_refine_diff_density_min -0.778
_refine_diff_density_rms 0.188
_refine_ls_extinction_method none
_refine_ls_goodness_of_fit_ref 1.057
_refine_ls_hydrogen_treatment constr
_refine_ls_matrix_type full
_refine_ls_number_parameters 134
_refine_ls_number_reflns 2067
_refine_ls_number_restraints 66
_refine_ls_restrained_S_all 1.073
_refine_ls_R_factor_all 0.1027
_refine_ls_R_factor_gt 0.0920
_refine_ls_shift/su_max 0.000
_refine_ls_shift/su_mean 0.000
_refine_ls_structure_factor_coef Fsqd
_refine_ls_weighting_details 'calc w=1/[\s^2^(Fo^2^)+(0.1520P)^2^+23.2036P] where P=(Fo^2^+2Fc^2^)/3'
_refine_ls_weighting_scheme calc
_refine_ls_wR_factor_gt 0.2396
_refine_ls_wR_factor_ref 0.2489
_reflns_number_gt 1750
_reflns_number_total 2067
_reflns_threshold_expression >2sigma(I)
_cod_data_source_file ja302991b_si_002.cif
_cod_data_source_block DE-DMOF
_cod_database_code 4118014

loop_
_symmetry_equiv_pos_as_xyz
'x, y, z'
'-x, y, -z'
'x+1/2, y+1/2, z'
'-x+1/2, y+1/2, -z'
'-x, -y, -z'
'x, -y, z'
'-x+1/2, -y+1/2, -z'
'x+1/2, -y+1/2, z'

loop_
_atom_site_label
_atom_site_type_symbol
_atom_site_fract_x
_atom_site_fract_y
_atom_site_fract_z
_atom_site_U_iso_or_equiv
_atom_site_adp_type
_atom_site_occupancy
_atom_site_symmetry_multiplicity
_atom_site_calc_flag
_atom_site_refinement_flags
_atom_site_disorder_group
Zn1 Zn 0.50508(6) 1.0000 0.65231(10) 0.0084(4) Uani 1 2 d S .
O1 O 0.5957(4) 0.9071(4) 0.6303(6) 0.0363(15) Uani 1 1 d . .
C1 C 0.6167(4) 0.8809(5) 0.5154(7) 0.0168(14) Uani 1 1 d . .
C2 C 0.6856(4) 0.8135(5) 0.5139(6) 0.0199(15) Uani 1 1 d D .
N1 N 0.5022(4) 1.0000 0.8672(8) 0.0094(16) Uani 1 2 d S .
O2 O 0.5849(4) 0.9085(5) 0.3978(6) 0.0444(18) Uani 1 1 d . .
C5 C 0.5879(14) 1.0000 0.935(2) 0.031(5) Uani 0.50 2 d SPU .
C7 C 0.4550(13) 1.0796(11) 0.9086(17) 0.036(4) Uani 0.50 1 d PU .
C6 C 0.5295(19) 1.0876(17) 0.926(2) 0.067(6) Uani 0.50 1 d PU .
C8 C 0.411(2) 1.0000 0.898(4) 0.068(9) Uani 0.50 2 d SPU .
C3A C 0.7110(8) 0.7567(8) 0.6244(10) 0.039(3) Uani 0.696(12) 1 d PDU 1
C4A C 0.7274(8) 0.8053(9) 0.3944(11) 0.038(3) Uani 0.696(12) 1 d PDU 1
H4A H 0.7127 0.8453 0.3198 0.046 Uiso 0.696(12) 1 calc PR 1
O3A O 0.6859(8) 0.7738(9) 0.7573(12) 0.074(4) Uani 0.696(12) 1 d PDU 1
C3B C 0.7605(11) 0.8132(16) 0.601(2) 0.030(6) Uani 0.304(12) 1 d PDU 2
C4B C 0.6840(17) 0.7530(15) 0.404(2) 0.027(6) Uani 0.304(12) 1 d PDU 2
H4B H 0.6409 0.7592 0.3292 0.033 Uiso 0.304(12) 1 calc PR 2
O3B O 0.7707(12) 0.8793(12) 0.7053(19) 0.036(5) Uani 0.304(12) 1 d PDU 2

loop_
_atom_site_aniso_label
_atom_site_aniso_U_11
_atom_site_aniso_U_22
_atom_site_aniso_U_33
_atom_site_aniso_U_23
_atom_site_aniso_U_13
_atom_site_aniso_U_12
Zn1 0.0105(6) 0.0092(6) 0.0056(6) 0.000 0.0004(4) 0.000
O1 0.047(4) 0.042(3) 0.019(3) -0.008(2) -0.005(2) 0.032(3)
C1 0.012(3) 0.021(4) 0.017(3) -0.002(3) -0.003(3) 0.005(3)
C2 0.021(4) 0.021(4) 0.017(3) -0.001(3) -0.002(3) 0.008(3)
N1 0.007(4) 0.003(4) 0.018(4) 0.000 -0.002(3) 0.000
O2 0.056(4) 0.061(4) 0.018(3) 0.006(3) 0.006(3) 0.043(3)
C5 0.022(8) 0.055(10) 0.017(8) 0.000 0.008(7) 0.000
C7 0.059(8) 0.028(7) 0.021(6) -0.011(6) 0.000(6) 0.032(6)
C6 0.095(11) 0.063(10) 0.044(9) -0.007(8) 0.015(8) -0.029(8)
C8 0.062(12) 0.089(13) 0.053(12) 0.000 0.014(9) 0.000
C3A 0.047(7) 0.042(6) 0.031(6) 0.016(5) 0.017(5) 0.026(5)
C4A 0.049(7) 0.046(7) 0.022(5) 0.015(5) 0.014(5) 0.026(6)
O3A 0.080(5) 0.075(5) 0.068(5) 0.007(4) 0.017(4) 0.027(4)
C3B 0.033(10) 0.031(10) 0.024(9) -0.002(8) -0.004(7) 0.008(8)
C4B 0.028(9) 0.031(10) 0.024(9) -0.009(8) 0.006(7) 0.009(8)
O3B 0.037(7) 0.035(7) 0.036(7) -0.004(4) 0.000(4) -0.001(4)

loop_
_atom_type_symbol
_atom_type_description
_atom_type_scat_dispersion_real
_atom_type_scat_dispersion_imag
_atom_type_scat_source
C C 0.0033 0.0016 'International Tables Vol C Tables 4.2.6.8 and 6.1.1.4'
H H 0.0000 0.0000 'International Tables Vol C Tables 4.2.6.8 and 6.1.1.4'
N N 0.0061 0.0033 'International Tables Vol C Tables 4.2.6.8 and 6.1.1.4'
O O 0.0106 0.0060 'International Tables Vol C Tables 4.2.6.8 and 6.1.1.4'
Zn Zn 0.2839 1.4301 'International Tables Vol C Tables 4.2.6.8 and 6.1.1.4'

loop_
_geom_angle_atom_site_label_1
_geom_angle_atom_site_label_2
_geom_angle_atom_site_label_3
_geom_angle
_geom_angle_site_symmetry_1
_geom_angle_site_symmetry_3
O2 Zn1 O2 87.2(4) 2_656 5_676
O2 Zn1 O1 160.3(2) 2_656 6_575
O2 Zn1 O1 89.2(3) 5_676 6_575
O2 Zn1 O1 89.2(3) 2_656 .
O2 Zn1 O1 160.3(2) 5_676 .
O1 Zn1 O1 87.8(4) 6_575 .
O2 Zn1 N1 99.2(2) 2_656 .
O2 Zn1 N1 99.2(2) 5_676 .
O1 Zn1 N1 100.5(2) 6_575 .
O1 Zn1 N1 100.5(2) . .
O2 Zn1 Zn1 77.63(16) 2_656 5_676
O2 Zn1 Zn1 77.63(16) 5_676 5_676
O1 Zn1 Zn1 82.63(16) 6_575 5_676
O1 Zn1 Zn1 82.63(16) . 5_676
N1 Zn1 Zn1 175.59(19) . 5_676
C1 O1 Zn1 124.0(5) . .
O1 C1 O2 124.8(6) . .
O1 C1 C2 118.6(6) . .
O2 C1 C2 116.7(6) . .
C4A C2 C3B 93.3(12) . .
C4A C2 C4B 44.8(12) . .
C3B C2 C4B 114.2(15) . .
C4A C2 C3A 116.8(8) . .
C3B C2 C3A 50.8(13) . .
C4B C2 C3A 98.8(14) . .
C4A C2 C1 118.2(7) . .
C3B C2 C1 125.4(10) . .
C4B C2 C1 119.6(12) . .
C3A C2 C1 125.1(7) . .
C5 N1 C6 66.7(12) . .
C5 N1 C6 66.7(12) . 6_575
C6 N1 C6 126(2) . 6_575
C5 N1 C7 110.5(9) . 6_575
C6 N1 C7 139.1(12) . 6_575
C6 N1 C7 46.6(12) 6_575 6_575
C5 N1 C7 110.5(9) . .
C6 N1 C7 46.6(12) . .
C6 N1 C7 139.1(12) 6_575 .
C7 N1 C7 108.1(17) 6_575 .
C5 N1 C8 142.1(17) . .
C6 N1 C8 100.2(13) . .
C6 N1 C8 100.2(13) 6_575 .
C7 N1 C8 55.6(9) 6_575 .
C7 N1 C8 55.6(9) . .
C5 N1 Zn1 110.1(9) . .
C6 N1 Zn1 110.1(9) . .
C6 N1 Zn1 110.1(9) 6_575 .
C7 N1 Zn1 108.8(7) 6_575 .
C7 N1 Zn1 108.8(7) . .
C8 N1 Zn1 107.8(14) . .
C1 O2 Zn1 131.0(5) . 5_676
N1 C5 C8 112.2(18) . 5_677
N1 C5 C6 58.0(11) . 6_575
C8 C5 C6 90.7(14) 5_677 6_575
N1 C7 C6 107.0(14) . 2_657
N1 C6 C7 108.8(16) . 2_657
N1 C6 C6 98.5(14) . 2_657
C7 C6 C6 40.6(12) 2_657 2_657
C7 C8 N1 61.8(14) 6_575 .
C7 C8 C5 88.0(18) 6_575 5_677
N1 C8 C5 106(2) . 5_677
C4A C3A O3A 120.6(9) 7_666 .
C4A C3A C2 118.7(8) 7_666 .
O3A C3A C2 119.7(10) . .
C3A C4A C2 124.5(9) 7_666 .
C4B C3B C2 120.4(16) 7_666 .
C4B C3B O3B 121.8(14) 7_666 .
C2 C3B O3B 117.5(16) . .
C3B C4B C2 123.8(19) 7_666 .

loop_
_geom_bond_atom_site_label_1
_geom_bond_atom_site_label_2
_geom_bond_distance
_geom_bond_site_symmetry_2
Zn1 O2 2.010(6) 2_656
Zn1 O2 2.010(6) 5_676
Zn1 O1 2.029(5) 6_575
Zn1 O1 2.029(5) .
Zn1 N1 2.065(7) .
Zn1 Zn1 2.9103(19) 5_676
O1 C1 1.243(9) .
C1 O2 1.263(9) .
C1 C2 1.491(9) .
C2 C4A 1.377(8) .
C2 C3B 1.382(10) .
C2 C4B 1.392(10) .
C2 C3A 1.394(8) .
N1 C5 1.44(2) .
N1 C6 1.49(2) .
N1 C6 1.49(2) 6_575
N1 C7 1.488(15) 6_575
N1 C7 1.488(15) .
N1 C8 1.50(4) .
O2 Zn1 2.010(6) 5_676
C5 C8 1.60(4) 5_677
C5 C6 1.61(3) 6_575
C7 C6 1.59(3) 2_657
C6 C7 1.59(3) 2_657
C6 C6 1.77(5) 2_657
C8 C7 1.39(3) 6_575
C8 C5 1.60(4) 5_677
C3A C4A 1.373(15) 7_666
C3A O3A 1.392(13) .
C4A C3A 1.373(15) 7_666
C3B C4B 1.33(3) 7_666
C3B O3B 1.414(17) .
C4B C3B 1.33(3) 7_666

loop_
_platon_squeeze_void_nr
_platon_squeeze_void_average_x
_platon_squeeze_void_average_y
_platon_squeeze_void_average_z
_platon_squeeze_void_volume
_platon_squeeze_void_count_electrons
_platon_squeeze_void_content
1 0.008 -0.026 -0.014 1130 215 ' '
